data_7103074
loop_
_publ_author_name
'Vasudevan, Kalyan V'
'Findlater, Michael'
'Cowley, Alan H'

_publ_section_title
;
 Synthesis and reactivity of tetrakis(imino)pyracene (TIP) ligands;
 bifunctional analogues of the BIAN ligand class.
;
_journal_issue 16
_journal_name_full 'Chemical communications (Cambridge, England)'
_journal_page_first 1918
_journal_page_last 1919
_journal_paper_doi 10.1039/b719251g
_journal_year 2008
_chemical_formula_moiety 'C62 H72 B2 Cl4 N4, 2(BCl4)'
_chemical_formula_sum 'C68 H72 B2 Cl24 N4'
_chemical_formula_weight 1851.41
_space_group_IT_number 14
_symmetry_cell_setting monoclinic
_symmetry_space_group_name_Hall '-P 2yn'
_symmetry_space_group_name_H-M 'P 1 21/n 1'
_atom_sites_solution_hydrogens geom
_atom_sites_solution_primary direct
_atom_sites_solution_secondary difmap
_audit_creation_method
;
manual editing of the .cif file
created by SHELXTL Ver. 6.10
;
_cell_angle_alpha 90.00
_cell_angle_beta 106.66(3)
_cell_angle_gamma 90.00
_cell_formula_units_Z 2
_cell_length_a 16.075(3)
_cell_length_b 16.312(3)
_cell_length_c 17.424(4)
_cell_measurement_temperature 153(2)
_cell_volume 4377.2(15)
_computing_cell_refinement 'Collect software, Nonius B.V. 1998'
_computing_data_collection 'Collect software, Nonius B.V. 1998'
_computing_data_reduction
;
DENZO and Scalepack (Otwinoski and Minor, 1997)
;
_computing_molecular_graphics 'XP SHELXTL/PC, Siemens Analytical'
_computing_structure_refinement 'XL SHELXTL/PC, Siemens Analytical'
_computing_structure_solution
;
SIR97 - Altomare A., Burla M.C., Camalli M., Cascarano G.L., Giacovazzo C.,
Guagliardi A., Moliterni A.G.G., Polidori G.,Spagna R.
;
_diffrn_ambient_temperature 153(2)
_diffrn_measured_fraction_theta_full 0.980
_diffrn_measured_fraction_theta_max 0.980
_diffrn_measurement_device_type 'Nonius Kappa CCD'
_diffrn_measurement_method \w-scan
_diffrn_radiation_monochromator graphite
_diffrn_radiation_source 'fine-focus sealed tube'
_diffrn_radiation_type MoK\a
_diffrn_radiation_wavelength 0.71073
_diffrn_reflns_av_R_equivalents 0.0000
_diffrn_reflns_av_sigmaI/netI 0.0791
_diffrn_reflns_limit_h_max 20
_diffrn_reflns_limit_h_min -20
_diffrn_reflns_limit_k_max 20
_diffrn_reflns_limit_k_min -20
_diffrn_reflns_limit_l_max 22
_diffrn_reflns_limit_l_min -22
_diffrn_reflns_number 9562
_diffrn_reflns_theta_full 27.20
_diffrn_reflns_theta_max 27.20
_diffrn_reflns_theta_min 1.52
_exptl_absorpt_coefficient_mu 0.786
_exptl_absorpt_correction_type none
_exptl_crystal_colour Green
_exptl_crystal_density_diffrn 1.405
_exptl_crystal_density_method 'not measured'
_exptl_crystal_description Block
_exptl_crystal_F_000 1896
_exptl_crystal_size_max .20
_exptl_crystal_size_mid .15
_exptl_crystal_size_min .10
_refine_diff_density_max 1.187
_refine_diff_density_min -1.165
_refine_diff_density_rms 0.137
_refine_ls_extinction_coef 0.0021(7)
_refine_ls_extinction_expression Fc^*^=kFc[1+0.001xFc^2^\l^3^/sin(2\q)]^-1/4^
_refine_ls_extinction_method SHELXL
_refine_ls_goodness_of_fit_ref 1.028
_refine_ls_hydrogen_treatment constr
_refine_ls_matrix_type full
_refine_ls_number_parameters 461
_refine_ls_number_reflns 9562
_refine_ls_number_restraints 0
_refine_ls_restrained_S_all 1.028
_refine_ls_R_factor_all 0.1873
_refine_ls_R_factor_gt 0.1189
_refine_ls_shift/su_max 0.000
_refine_ls_shift/su_mean 0.000
_refine_ls_structure_factor_coef Fsqd
_refine_ls_weighting_details 'calc w=1/[\s^2^(Fo^2^)+(0.1594P)^2^+32.6097P] where P=(Fo^2^+2Fc^2^)/3'
_refine_ls_weighting_scheme calc
_refine_ls_wR_factor_gt 0.3085
_refine_ls_wR_factor_ref 0.3692
_reflns_number_gt 5504
_reflns_number_total 9562
_reflns_threshold_expression >2sigma(I)
_cod_data_source_file b719251g.txt
_cod_data_source_block borondicat
_cod_depositor_comments
;
The following automatic conversions were performed:
'_symmetry_cell_setting' value 'Monoclinic' changed to 'monoclinic'
according to '/home/saulius/struct/CIF-dictionaries/cif_core.dic'
dictionary named 'cif_core.dic' version 2.4.1 from 2010-06-29.

Automatic conversion script
Id: cif_fix_enum 1527 2010-12-29 10:47:43Z saulius 
;
_cod_original_sg_symbol_Hall -p2yn
_cod_original_sg_symbol_H-M p21/n
_cod_database_code 7103074

loop_
_symmetry_equiv_pos_as_xyz
'x, y, z'
'-x+1/2, y+1/2, -z+1/2'
'-x, -y, -z'
'x-1/2, -y-1/2, z-1/2'

loop_
_atom_site_label
_atom_site_type_symbol
_atom_site_fract_x
_atom_site_fract_y
_atom_site_fract_z
_atom_site_U_iso_or_equiv
_atom_site_adp_type
_atom_site_occupancy
_atom_site_symmetry_multiplicity
_atom_site_calc_flag
_atom_site_refinement_flags
_atom_site_disorder_assembly
_atom_site_disorder_group
C32 C 0.3169(9) 0.4902(9) 0.5552(8) 0.082(4) Uani 1 1 d . . .
H32A H 0.2905 0.4416 0.5702 0.098 Uiso 1 1 calc R . .
H32B H 0.3370 0.5245 0.6023 0.098 Uiso 1 1 calc R . .
C33 C -0.0417(11) 0.5179(11) 0.2430(13) 0.136(8) Uani 1 1 d . . .
H33A H -0.0603 0.5730 0.2512 0.163 Uiso 1 1 calc R . .
H33B H -0.0901 0.4812 0.2396 0.163 Uiso 1 1 calc R . .
C34 C 0.4268(11) 0.8952(12) -0.0422(12) 0.125(6) Uani 1 1 d . . .
H34A H 0.4221 0.9530 -0.0310 0.150 Uiso 1 1 calc R . .
H34B H 0.4078 0.8888 -0.1000 0.150 Uiso 1 1 calc R . .
Cl7A Cl 0.4050(2) 0.4618(3) 0.5215(2) 0.0934(11) Uani 1 1 d . . .
Cl7B Cl 0.2405(3) 0.5427(3) 0.4821(3) 0.1113(14) Uani 1 1 d . . .
Cl8A Cl -0.0155(3) 0.5148(3) 0.1541(2) 0.1127(14) Uani 1 1 d . . .
Cl8B Cl 0.0406(4) 0.4914(3) 0.3216(3) 0.1286(17) Uani 1 1 d . . .
Cl9A Cl 0.3589(3) 0.8453(3) -0.0056(4) 0.143(2) Uani 1 1 d . . .
Cl9B Cl 0.5331(3) 0.8691(3) -0.0099(5) 0.173(3) Uani 1 1 d . . .
C1 C 0.4119(4) 0.4575(4) 0.1178(4) 0.0251(14) Uani 1 1 d . . .
C2 C 0.4596(4) 0.4273(4) 0.0637(4) 0.0245(14) Uani 1 1 d . . .
C3 C 0.4786(4) 0.5007(4) 0.0283(4) 0.0245(13) Uani 1 1 d . . .
C4 C 0.4495(4) 0.5759(4) 0.0526(4) 0.0258(14) Uani 1 1 d . . .
C5 C 0.4058(4) 0.5493(4) 0.1112(4) 0.0246(14) Uani 1 1 d . . .
C6 C 0.4859(5) 0.3532(4) 0.0397(4) 0.0298(15) Uani 1 1 d . . .
H6 H 0.4728 0.3044 0.0613 0.036 Uiso 1 1 calc R . .
C7 C 0.4670(5) 0.6481(4) 0.0181(4) 0.0291(15) Uani 1 1 d . . .
H7 H 0.4478 0.6978 0.0329 0.035 Uiso 1 1 calc R . .
C8 C 0.3538(5) 0.3424(4) 0.1739(4) 0.0298(15) Uani 1 1 d . . .
C9 C 0.2840(5) 0.3063(4) 0.1176(5) 0.0341(17) Uani 1 1 d . . .
C10 C 0.2661(6) 0.2249(5) 0.1315(5) 0.045(2) Uani 1 1 d . . .
H10 H 0.2191 0.1986 0.0963 0.054 Uiso 1 1 calc R . .
C11 C 0.3178(6) 0.1825(5) 0.1976(5) 0.048(2) Uani 1 1 d . . .
H11 H 0.3040 0.1288 0.2069 0.058 Uiso 1 1 calc R . .
C12 C 0.3877(6) 0.2187(5) 0.2481(6) 0.047(2) Uani 1 1 d . . .
H12 H 0.4220 0.1887 0.2909 0.057 Uiso 1 1 calc R . .
C13 C 0.4101(5) 0.3004(5) 0.2381(5) 0.0342(16) Uani 1 1 d . . .
C14 C 0.2292(6) 0.3473(5) 0.0417(5) 0.044(2) Uani 1 1 d . . .
H14 H 0.2479 0.4045 0.0425 0.053 Uiso 1 1 calc R . .
C15 C 0.2455(7) 0.3053(7) -0.0323(5) 0.060(3) Uani 1 1 d . . .
H15A H 0.2216 0.2509 -0.0378 0.090 Uiso 1 1 calc R . .
H15B H 0.3068 0.3022 -0.0255 0.090 Uiso 1 1 calc R . .
H15C H 0.2183 0.3365 -0.0795 0.090 Uiso 1 1 calc R . .
C16 C 0.1336(6) 0.3467(7) 0.0336(6) 0.061(3) Uani 1 1 d . . .
H16A H 0.1137 0.2911 0.0321 0.091 Uiso 1 1 calc R . .
H16B H 0.1030 0.3741 -0.0151 0.091 Uiso 1 1 calc R . .
H16C H 0.1232 0.3746 0.0784 0.091 Uiso 1 1 calc R . .
C17 C 0.4929(5) 0.3361(5) 0.2929(5) 0.0423(19) Uani 1 1 d . . .
H17 H 0.4940 0.3948 0.2810 0.051 Uiso 1 1 calc R . .
C18 C 0.5722(6) 0.2953(7) 0.2743(7) 0.065(3) Uani 1 1 d . . .
H18A H 0.5729 0.2378 0.2863 0.098 Uiso 1 1 calc R . .
H18B H 0.6247 0.3202 0.3066 0.098 Uiso 1 1 calc R . .
H18C H 0.5680 0.3026 0.2187 0.098 Uiso 1 1 calc R . .
C19 C 0.4998(7) 0.3270(7) 0.3813(6) 0.063(3) Uani 1 1 d . . .
H19A H 0.4505 0.3524 0.3922 0.095 Uiso 1 1 calc R . .
H19B H 0.5520 0.3529 0.4128 0.095 Uiso 1 1 calc R . .
H19C H 0.5012 0.2698 0.3948 0.095 Uiso 1 1 calc R . .
C20 C 0.3333(5) 0.6649(4) 0.1534(4) 0.0308(16) Uani 1 1 d . . .
C21 C 0.2571(5) 0.6898(5) 0.0962(5) 0.0376(18) Uani 1 1 d . . .
C22 C 0.2296(6) 0.7700(5) 0.1012(5) 0.049(2) Uani 1 1 d . . .
H22 H 0.1788 0.7885 0.0646 0.059 Uiso 1 1 calc R . .
C23 C 0.2771(6) 0.8225(5) 0.1600(6) 0.050(2) Uani 1 1 d . . .
H23 H 0.2571 0.8755 0.1633 0.060 Uiso 1 1 calc R . .
C24 C 0.3524(7) 0.7975(5) 0.2129(6) 0.051(2) Uani 1 1 d . . .
H24 H 0.3832 0.8342 0.2514 0.062 Uiso 1 1 calc R . .
C25 C 0.3854(6) 0.7175(5) 0.2113(5) 0.0393(18) Uani 1 1 d . . .
C26 C 0.2040(6) 0.6372(6) 0.0274(5) 0.044(2) Uani 1 1 d . . .
H26 H 0.2282 0.5816 0.0344 0.053 Uiso 1 1 calc R . .
C27 C 0.1081(6) 0.6320(6) 0.0260(6) 0.060(3) Uani 1 1 d . . .
H27A H 0.1041 0.6104 0.0761 0.090 Uiso 1 1 calc R . .
H27B H 0.0775 0.5967 -0.0169 0.090 Uiso 1 1 calc R . .
H27C H 0.0828 0.6858 0.0180 0.090 Uiso 1 1 calc R . .
C28 C 0.2110(7) 0.6705(7) -0.0531(5) 0.059(3) Uani 1 1 d . . .
H28A H 0.1887 0.7254 -0.0608 0.089 Uiso 1 1 calc R . .
H28B H 0.1779 0.6363 -0.0959 0.089 Uiso 1 1 calc R . .
H28C H 0.2707 0.6706 -0.0530 0.089 Uiso 1 1 calc R . .
C29 C 0.4726(6) 0.6952(6) 0.2648(5) 0.048(2) Uani 1 1 d . . .
H29 H 0.4805 0.6360 0.2598 0.058 Uiso 1 1 calc R . .
C30 C 0.5439(7) 0.7392(7) 0.2377(7) 0.067(3) Uani 1 1 d . . .
H30A H 0.5428 0.7207 0.1851 0.101 Uiso 1 1 calc R . .
H30B H 0.5995 0.7273 0.2746 0.101 Uiso 1 1 calc R . .
H30C H 0.5339 0.7973 0.2365 0.101 Uiso 1 1 calc R . .
C31 C 0.4840(7) 0.7142(7) 0.3533(6) 0.068(3) Uani 1 1 d . . .
H31A H 0.4855 0.7725 0.3611 0.102 Uiso 1 1 calc R . .
H31B H 0.5374 0.6905 0.3854 0.102 Uiso 1 1 calc R . .
H31C H 0.4362 0.6914 0.3689 0.102 Uiso 1 1 calc R . .
B1 B 0.3295(5) 0.5050(5) 0.2026(4) 0.0270(16) Uani 1 1 d . . .
B2 B 0.7092(6) 0.5207(7) 0.2235(7) 0.051(3) Uani 1 1 d . . .
N1 N 0.3699(3) 0.4295(3) 0.1645(3) 0.0236(12) Uani 1 1 d . . .
N2 N 0.3591(3) 0.5788(3) 0.1527(3) 0.0252(12) Uani 1 1 d . . .
Cl1 Cl 0.21407(11) 0.49698(11) 0.17822(11) 0.0356(5) Uani 1 1 d . . .
Cl2 Cl 0.38103(14) 0.51488(13) 0.30773(11) 0.0418(5) Uani 1 1 d . . .
Cl3 Cl 0.59629(13) 0.51870(15) 0.23453(13) 0.0498(6) Uani 1 1 d . . .
Cl4 Cl 0.70269(17) 0.50635(18) 0.11732(15) 0.0639(7) Uani 1 1 d . . .
Cl5 Cl 0.75885(17) 0.6214(2) 0.2566(2) 0.0778(9) Uani 1 1 d . . .
Cl6 Cl 0.77205(18) 0.4385(2) 0.2842(2) 0.0991(13) Uani 1 1 d . . .

loop_
_atom_site_aniso_label
_atom_site_aniso_U_11
_atom_site_aniso_U_22
_atom_site_aniso_U_33
_atom_site_aniso_U_23
_atom_site_aniso_U_13
_atom_site_aniso_U_12
C32 0.078(8) 0.108(10) 0.064(7) 0.019(7) 0.028(6) -0.003(7)
C33 0.100(12) 0.149(15) 0.201(19) 0.099(14) 0.111(13) 0.063(11)
C34 0.093(11) 0.146(15) 0.154(16) 0.046(13) 0.063(11) -0.002(11)
Cl7A 0.081(2) 0.122(3) 0.075(2) -0.0046(19) 0.0188(17) 0.002(2)
Cl7B 0.101(3) 0.103(3) 0.123(3) 0.048(2) 0.020(2) 0.020(2)
Cl8A 0.076(2) 0.169(4) 0.087(2) 0.001(2) 0.0121(19) -0.036(2)
Cl8B 0.121(4) 0.168(5) 0.098(3) -0.005(3) 0.033(3) 0.001(3)
Cl9A 0.137(4) 0.088(3) 0.229(6) 0.068(3) 0.094(4) 0.041(3)
Cl9B 0.115(4) 0.066(2) 0.357(10) 0.005(4) 0.097(5) -0.007(2)
C1 0.023(3) 0.025(3) 0.029(3) -0.001(3) 0.010(3) 0.000(3)
C2 0.027(3) 0.024(3) 0.027(3) -0.001(3) 0.016(3) 0.002(3)
C3 0.028(3) 0.022(3) 0.025(3) 0.000(3) 0.012(3) -0.001(3)
C4 0.028(3) 0.021(3) 0.033(4) -0.001(3) 0.015(3) 0.001(3)
C5 0.026(3) 0.026(3) 0.025(3) 0.001(3) 0.012(3) 0.001(3)
C6 0.035(4) 0.024(3) 0.036(4) 0.005(3) 0.019(3) 0.005(3)
C7 0.032(4) 0.022(3) 0.037(4) 0.002(3) 0.017(3) 0.003(3)
C8 0.039(4) 0.023(3) 0.035(4) 0.003(3) 0.022(3) 0.000(3)
C9 0.044(4) 0.028(4) 0.038(4) -0.001(3) 0.023(3) -0.009(3)
C10 0.057(5) 0.034(4) 0.051(5) -0.004(4) 0.028(4) -0.013(4)
C11 0.073(6) 0.032(4) 0.050(5) 0.009(4) 0.035(5) -0.005(4)
C12 0.058(6) 0.032(4) 0.058(5) 0.016(4) 0.025(5) 0.005(4)
C13 0.036(4) 0.031(4) 0.041(4) 0.009(3) 0.019(3) 0.006(3)
C14 0.051(5) 0.040(5) 0.037(4) 0.002(4) 0.005(4) -0.017(4)
C15 0.077(7) 0.072(7) 0.032(4) -0.008(4) 0.019(4) -0.029(5)
C16 0.054(6) 0.064(6) 0.056(6) -0.001(5) 0.003(5) -0.017(5)
C17 0.041(4) 0.041(5) 0.043(4) 0.017(4) 0.010(4) 0.008(4)
C18 0.046(6) 0.068(7) 0.084(7) 0.022(6) 0.022(5) 0.016(5)
C19 0.069(7) 0.061(6) 0.051(5) 0.022(5) 0.004(5) 0.003(5)
C20 0.037(4) 0.024(3) 0.038(4) -0.004(3) 0.023(3) 0.002(3)
C21 0.041(4) 0.037(4) 0.042(4) 0.007(3) 0.023(4) 0.013(3)
C22 0.058(6) 0.041(5) 0.054(5) 0.010(4) 0.027(4) 0.020(4)
C23 0.065(6) 0.030(4) 0.066(6) -0.001(4) 0.034(5) 0.011(4)
C24 0.073(7) 0.034(4) 0.058(6) -0.015(4) 0.036(5) -0.008(4)
C25 0.049(5) 0.031(4) 0.048(5) -0.009(3) 0.030(4) -0.005(3)
C26 0.046(5) 0.049(5) 0.036(4) 0.004(4) 0.011(4) 0.016(4)
C27 0.043(5) 0.061(6) 0.067(6) 0.002(5) 0.002(5) 0.013(4)
C28 0.056(6) 0.079(7) 0.046(5) 0.017(5) 0.018(4) 0.021(5)
C29 0.042(5) 0.048(5) 0.054(5) -0.016(4) 0.013(4) -0.001(4)
C30 0.050(6) 0.063(6) 0.093(8) -0.030(6) 0.027(6) -0.019(5)
C31 0.072(7) 0.063(6) 0.062(6) -0.029(5) 0.010(5) -0.013(5)
B1 0.028(4) 0.032(4) 0.022(4) 0.000(3) 0.009(3) 0.000(3)
B2 0.029(5) 0.066(7) 0.055(6) 0.005(5) 0.006(4) 0.002(4)
N1 0.022(3) 0.027(3) 0.024(3) 0.003(2) 0.010(2) 0.002(2)
N2 0.022(3) 0.029(3) 0.024(3) -0.004(2) 0.007(2) 0.000(2)
Cl1 0.0273(9) 0.0417(10) 0.0421(10) 0.0019(8) 0.0166(7) 0.0018(7)
Cl2 0.0484(11) 0.0541(12) 0.0236(8) -0.0015(8) 0.0117(8) 0.0011(9)
Cl3 0.0297(10) 0.0722(15) 0.0475(12) 0.0023(10) 0.0110(8) -0.0001(9)
Cl4 0.0497(13) 0.091(2) 0.0555(14) -0.0106(13) 0.0225(11) -0.0042(12)
Cl5 0.0469(14) 0.088(2) 0.100(2) -0.0349(17) 0.0239(14) -0.0190(13)
Cl6 0.0448(15) 0.125(3) 0.131(3) 0.075(2) 0.0317(16) 0.0281(16)

loop_
_atom_type_symbol
_atom_type_description
_atom_type_scat_dispersion_real
_atom_type_scat_dispersion_imag
_atom_type_scat_source
C C 0.0033 0.0016 'International Tables Vol C Tables 4.2.6.8 and 6.1.1.4'
H H 0.0000 0.0000 'International Tables Vol C Tables 4.2.6.8 and 6.1.1.4'
B B 0.0013 0.0007 'International Tables Vol C Tables 4.2.6.8 and 6.1.1.4'
N N 0.0061 0.0033 'International Tables Vol C Tables 4.2.6.8 and 6.1.1.4'
Cl Cl 0.1484 0.1585 'International Tables Vol C Tables 4.2.6.8 and 6.1.1.4'

loop_
_geom_angle_atom_site_label_1
_geom_angle_atom_site_label_2
_geom_angle_atom_site_label_3
_geom_angle
_geom_angle_site_symmetry_1
_geom_angle_site_symmetry_3
_geom_angle_publ_flag
Cl7B C32 Cl7A 111.0(7) . . ?
Cl7B C32 H32A 109.4 . . ?
Cl7A C32 H32A 109.4 . . ?
Cl7B C32 H32B 109.4 . . ?
Cl7A C32 H32B 109.4 . . ?
H32A C32 H32B 108.0 . . ?
Cl8B C33 Cl8A 113.0(8) . . ?
Cl8B C33 H33A 109.0 . . ?
Cl8A C33 H33A 109.0 . . ?
Cl8B C33 H33B 109.0 . . ?
Cl8A C33 H33B 109.0 . . ?
H33A C33 H33B 107.8 . . ?
Cl9A C34 Cl9B 118.0(11) . . ?
Cl9A C34 H34A 107.8 . . ?
Cl9B C34 H34A 107.8 . . ?
Cl9A C34 H34B 107.8 . . ?
Cl9B C34 H34B 107.8 . . ?
H34A C34 H34B 107.1 . . ?
N1 C1 C2 139.4(6) . . ?
N1 C1 C5 111.6(6) . . ?
C2 C1 C5 108.8(5) . . ?
C6 C2 C3 118.8(6) . . ?
C6 C2 C1 138.8(6) . . ?
C3 C2 C1 102.3(5) . . ?
C3 C3 C2 121.3(8) 3_665 . ?
C3 C3 C4 120.7(8) 3_665 . ?
C2 C3 C4 117.9(6) . . ?
C7 C4 C3 118.6(6) . . ?
C7 C4 C5 138.8(6) . . ?
C3 C4 C5 102.6(5) . . ?
N2 C5 C4 139.7(6) . . ?
N2 C5 C1 111.7(6) . . ?
C4 C5 C1 108.3(5) . . ?
C2 C6 C7 119.8(6) . 3_665 ?
C2 C6 H6 120.1 . . ?
C7 C6 H6 120.1 3_665 . ?
C4 C7 C6 120.7(6) . 3_665 ?
C4 C7 H7 119.7 . . ?
C6 C7 H7 119.7 3_665 . ?
C9 C8 C13 124.1(7) . . ?
C9 C8 N1 117.7(6) . . ?
C13 C8 N1 118.1(6) . . ?
C8 C9 C10 116.5(7) . . ?
C8 C9 C14 125.3(6) . . ?
C10 C9 C14 118.2(7) . . ?
C11 C10 C9 120.7(8) . . ?
C11 C10 H10 119.6 . . ?
C9 C10 H10 119.6 . . ?
C12 C11 C10 120.6(7) . . ?
C12 C11 H11 119.7 . . ?
C10 C11 H11 119.7 . . ?
C11 C12 C13 122.0(8) . . ?
C11 C12 H12 119.0 . . ?
C13 C12 H12 119.0 . . ?
C12 C13 C8 115.7(8) . . ?
C12 C13 C17 119.9(7) . . ?
C8 C13 C17 124.4(7) . . ?
C16 C14 C9 113.8(7) . . ?
C16 C14 C15 109.4(7) . . ?
C9 C14 C15 109.6(8) . . ?
C16 C14 H14 108.0 . . ?
C9 C14 H14 108.0 . . ?
C15 C14 H14 108.0 . . ?
C14 C15 H15A 109.5 . . ?
C14 C15 H15B 109.5 . . ?
H15A C15 H15B 109.5 . . ?
C14 C15 H15C 109.5 . . ?
H15A C15 H15C 109.5 . . ?
H15B C15 H15C 109.5 . . ?
C14 C16 H16A 109.5 . . ?
C14 C16 H16B 109.5 . . ?
H16A C16 H16B 109.5 . . ?
C14 C16 H16C 109.5 . . ?
H16A C16 H16C 109.5 . . ?
H16B C16 H16C 109.5 . . ?
C13 C17 C19 113.4(7) . . ?
C13 C17 C18 109.2(8) . . ?
C19 C17 C18 110.1(8) . . ?
C13 C17 H17 108.0 . . ?
C19 C17 H17 108.0 . . ?
C18 C17 H17 108.0 . . ?
C17 C18 H18A 109.5 . . ?
C17 C18 H18B 109.5 . . ?
H18A C18 H18B 109.5 . . ?
C17 C18 H18C 109.5 . . ?
H18A C18 H18C 109.5 . . ?
H18B C18 H18C 109.5 . . ?
C17 C19 H19A 109.5 . . ?
C17 C19 H19B 109.5 . . ?
H19A C19 H19B 109.5 . . ?
C17 C19 H19C 109.5 . . ?
H19A C19 H19C 109.5 . . ?
H19B C19 H19C 109.5 . . ?
C25 C20 C21 123.7(7) . . ?
C25 C20 N2 118.7(7) . . ?
C21 C20 N2 117.6(6) . . ?
C22 C21 C20 117.2(8) . . ?
C22 C21 C26 117.5(8) . . ?
C20 C21 C26 125.2(7) . . ?
C23 C22 C21 120.7(9) . . ?
C23 C22 H22 119.7 . . ?
C21 C22 H22 119.7 . . ?
C24 C23 C22 120.8(8) . . ?
C24 C23 H23 119.6 . . ?
C22 C23 H23 119.6 . . ?
C23 C24 C25 122.1(9) . . ?
C23 C24 H24 119.0 . . ?
C25 C24 H24 119.0 . . ?
C20 C25 C24 115.4(8) . . ?
C20 C25 C29 124.1(7) . . ?
C24 C25 C29 120.4(8) . . ?
C21 C26 C27 112.2(7) . . ?
C21 C26 C28 110.4(8) . . ?
C27 C26 C28 109.9(7) . . ?
C21 C26 H26 108.1 . . ?
C27 C26 H26 108.1 . . ?
C28 C26 H26 108.1 . . ?
C26 C27 H27A 109.5 . . ?
C26 C27 H27B 109.5 . . ?
H27A C27 H27B 109.5 . . ?
C26 C27 H27C 109.5 . . ?
H27A C27 H27C 109.5 . . ?
H27B C27 H27C 109.5 . . ?
C26 C28 H28A 109.5 . . ?
C26 C28 H28B 109.5 . . ?
H28A C28 H28B 109.5 . . ?
C26 C28 H28C 109.5 . . ?
H28A C28 H28C 109.5 . . ?
H28B C28 H28C 109.5 . . ?
C25 C29 C31 113.5(8) . . ?
C25 C29 C30 110.2(8) . . ?
C31 C29 C30 109.3(8) . . ?
C25 C29 H29 107.9 . . ?
C31 C29 H29 107.9 . . ?
C30 C29 H29 107.9 . . ?
C29 C30 H30A 109.5 . . ?
C29 C30 H30B 109.5 . . ?
H30A C30 H30B 109.5 . . ?
C29 C30 H30C 109.5 . . ?
H30A C30 H30C 109.5 . . ?
H30B C30 H30C 109.5 . . ?
C29 C31 H31A 109.5 . . ?
C29 C31 H31B 109.5 . . ?
H31A C31 H31B 109.5 . . ?
C29 C31 H31C 109.5 . . ?
H31A C31 H31C 109.5 . . ?
H31B C31 H31C 109.5 . . ?
N1 B1 N2 97.5(5) . . ?
N1 B1 Cl1 111.0(5) . . ?
N2 B1 Cl1 111.6(5) . . ?
N1 B1 Cl2 111.5(5) . . ?
N2 B1 Cl2 111.0(5) . . ?
Cl1 B1 Cl2 113.2(4) . . ?
Cl6 B2 Cl5 110.8(6) . . ?
Cl6 B2 Cl4 110.7(6) . . ?
Cl5 B2 Cl4 108.8(6) . . ?
Cl6 B2 Cl3 108.6(6) . . ?
Cl5 B2 Cl3 109.1(6) . . ?
Cl4 B2 Cl3 108.8(5) . . ?
C1 N1 C8 124.1(6) . . ?
C1 N1 B1 109.6(5) . . ?
C8 N1 B1 126.0(5) . . ?
C5 N2 C20 125.5(6) . . ?
C5 N2 B1 109.3(5) . . ?
C20 N2 B1 125.2(5) . . ?

loop_
_geom_bond_atom_site_label_1
_geom_bond_atom_site_label_2
_geom_bond_distance
_geom_bond_site_symmetry_2
_geom_bond_publ_flag
C32 Cl7B 1.722(13) . ?
C32 Cl7A 1.745(13) . ?
C32 H32A 0.9700 . ?
C32 H32B 0.9700 . ?
C33 Cl8B 1.66(2) . ?
C33 Cl8A 1.720(18) . ?
C33 H33A 0.9700 . ?
C33 H33B 0.9700 . ?
C34 Cl9A 1.630(15) . ?
C34 Cl9B 1.694(17) . ?
C34 H34A 0.9700 . ?
C34 H34B 0.9700 . ?
C1 N1 1.281(8) . ?
C1 C2 1.459(9) . ?
C1 C5 1.503(9) . ?
C2 C6 1.384(9) . ?
C2 C3 1.420(9) . ?
C3 C3 1.356(13) 3_665 ?
C3 C4 1.420(9) . ?
C4 C7 1.388(9) . ?
C4 C5 1.461(9) . ?
C5 N2 1.277(8) . ?
C6 C7 1.423(10) 3_665 ?
C6 H6 0.9300 . ?
C7 C6 1.423(10) 3_665 ?
C7 H7 0.9300 . ?
C8 C9 1.392(11) . ?
C8 C13 1.400(10) . ?
C8 N1 1.461(9) . ?
C9 C10 1.394(10) . ?
C9 C14 1.517(11) . ?
C10 C11 1.396(13) . ?
C10 H10 0.9300 . ?
C11 C12 1.348(13) . ?
C11 H11 0.9300 . ?
C12 C13 1.403(11) . ?
C12 H12 0.9300 . ?
C13 C17 1.515(12) . ?
C14 C16 1.502(13) . ?
C14 C15 1.548(12) . ?
C14 H14 0.9800 . ?
C15 H15A 0.9600 . ?
C15 H15B 0.9600 . ?
C15 H15C 0.9600 . ?
C16 H16A 0.9600 . ?
C16 H16B 0.9600 . ?
C16 H16C 0.9600 . ?
C17 C19 1.521(12) . ?
C17 C18 1.552(13) . ?
C17 H17 0.9800 . ?
C18 H18A 0.9600 . ?
C18 H18B 0.9600 . ?
C18 H18C 0.9600 . ?
C19 H19A 0.9600 . ?
C19 H19B 0.9600 . ?
C19 H19C 0.9600 . ?
C20 C25 1.404(11) . ?
C20 C21 1.399(11) . ?
C20 N2 1.465(9) . ?
C21 C22 1.392(11) . ?
C21 C26 1.520(12) . ?
C22 C23 1.385(13) . ?
C22 H22 0.9300 . ?
C23 C24 1.356(14) . ?
C23 H23 0.9300 . ?
C24 C25 1.412(12) . ?
C24 H24 0.9300 . ?
C25 C29 1.489(12) . ?
C26 C27 1.537(13) . ?
C26 C28 1.539(12) . ?
C26 H26 0.9800 . ?
C27 H27A 0.9600 . ?
C27 H27B 0.9600 . ?
C27 H27C 0.9600 . ?
C28 H28A 0.9600 . ?
C28 H28B 0.9600 . ?
C28 H28C 0.9600 . ?
C29 C31 1.532(13) . ?
C29 C30 1.536(13) . ?
C29 H29 0.9800 . ?
C30 H30A 0.9600 . ?
C30 H30B 0.9600 . ?
C30 H30C 0.9600 . ?
C31 H31A 0.9600 . ?
C31 H31B 0.9600 . ?
C31 H31C 0.9600 . ?
B1 N1 1.620(9) . ?
B1 N2 1.633(9) . ?
B1 Cl1 1.786(8) . ?
B1 Cl2 1.789(8) . ?
B2 Cl6 1.824(11) . ?
B2 Cl5 1.845(12) . ?
B2 Cl4 1.838(12) . ?
B2 Cl3 1.880(11) . ?

loop_
_geom_torsion_atom_site_label_1
_geom_torsion_atom_site_label_2
_geom_torsion_atom_site_label_3
_geom_torsion_atom_site_label_4
_geom_torsion
_geom_torsion_site_symmetry_1
_geom_torsion_site_symmetry_2
_geom_torsion_site_symmetry_3
_geom_torsion_site_symmetry_4
_geom_torsion_publ_flag
N1 C1 C2 C6 -4.0(16) . . . . ?
C5 C1 C2 C6 -178.3(8) . . . . ?
N1 C1 C2 C3 174.1(9) . . . . ?
C5 C1 C2 C3 -0.2(7) . . . . ?
C6 C2 C3 C3 0.2(12) . . . 3_665 ?
C1 C2 C3 C3 -178.3(8) . . . 3_665 ?
C6 C2 C3 C4 178.8(7) . . . . ?
C1 C2 C3 C4 0.2(8) . . . . ?
C3 C3 C4 C7 -1.0(12) 3_665 . . . ?
C2 C3 C4 C7 -179.5(6) . . . . ?
C3 C3 C4 C5 178.5(8) 3_665 . . . ?
C2 C3 C4 C5 -0.1(8) . . . . ?
C7 C4 C5 N2 6.5(16) . . . . ?
C3 C4 C5 N2 -172.7(9) . . . . ?
C7 C4 C5 C1 179.1(8) . . . . ?
C3 C4 C5 C1 -0.1(7) . . . . ?
N1 C1 C5 N2 -0.9(8) . . . . ?
C2 C1 C5 N2 175.1(6) . . . . ?
N1 C1 C5 C4 -175.8(6) . . . . ?
C2 C1 C5 C4 0.2(7) . . . . ?
C3 C2 C6 C7 1.5(11) . . . 3_665 ?
C1 C2 C6 C7 179.4(8) . . . 3_665 ?
C3 C4 C7 C6 -0.8(11) . . . 3_665 ?
C5 C4 C7 C6 -180.0(8) . . . 3_665 ?
C13 C8 C9 C10 5.8(11) . . . . ?
N1 C8 C9 C10 -175.2(6) . . . . ?
C13 C8 C9 C14 -171.6(7) . . . . ?
N1 C8 C9 C14 7.4(11) . . . . ?
C8 C9 C10 C11 -1.7(11) . . . . ?
C14 C9 C10 C11 175.9(8) . . . . ?
C9 C10 C11 C12 -1.9(13) . . . . ?
C10 C11 C12 C13 1.7(13) . . . . ?
C11 C12 C13 C8 2.0(12) . . . . ?
C11 C12 C13 C17 -175.5(8) . . . . ?
C9 C8 C13 C12 -5.9(11) . . . . ?
N1 C8 C13 C12 175.1(6) . . . . ?
C9 C8 C13 C17 171.5(7) . . . . ?
N1 C8 C13 C17 -7.6(10) . . . . ?
C8 C9 C14 C16 -125.4(9) . . . . ?
C10 C9 C14 C16 57.2(10) . . . . ?
C8 C9 C14 C15 111.8(8) . . . . ?
C10 C9 C14 C15 -65.6(9) . . . . ?
C12 C13 C17 C19 -53.8(10) . . . . ?
C8 C13 C17 C19 128.9(8) . . . . ?
C12 C13 C17 C18 69.3(9) . . . . ?
C8 C13 C17 C18 -107.9(9) . . . . ?
C25 C20 C21 C22 -4.3(11) . . . . ?
N2 C20 C21 C22 175.3(7) . . . . ?
C25 C20 C21 C26 173.4(7) . . . . ?
N2 C20 C21 C26 -7.1(11) . . . . ?
C20 C21 C22 C23 0.9(12) . . . . ?
C26 C21 C22 C23 -176.9(8) . . . . ?
C21 C22 C23 C24 1.5(14) . . . . ?
C22 C23 C24 C25 -0.7(14) . . . . ?
C21 C20 C25 C24 5.0(11) . . . . ?
N2 C20 C25 C24 -174.5(6) . . . . ?
C21 C20 C25 C29 -170.9(8) . . . . ?
N2 C20 C25 C29 9.6(11) . . . . ?
C23 C24 C25 C20 -2.4(12) . . . . ?
C23 C24 C25 C29 173.6(8) . . . . ?
C22 C21 C26 C27 -56.2(10) . . . . ?
C20 C21 C26 C27 126.2(8) . . . . ?
C22 C21 C26 C28 66.7(10) . . . . ?
C20 C21 C26 C28 -110.9(9) . . . . ?
C20 C25 C29 C31 -130.9(9) . . . . ?
C24 C25 C29 C31 53.4(11) . . . . ?
C20 C25 C29 C30 106.1(9) . . . . ?
C24 C25 C29 C30 -69.5(10) . . . . ?
C2 C1 N1 C8 -3.1(13) . . . . ?
C5 C1 N1 C8 171.0(6) . . . . ?
C2 C1 N1 B1 -177.0(8) . . . . ?
C5 C1 N1 B1 -2.8(7) . . . . ?
C9 C8 N1 C1 -82.8(9) . . . . ?
C13 C8 N1 C1 96.3(8) . . . . ?
C9 C8 N1 B1 90.0(8) . . . . ?
C13 C8 N1 B1 -90.9(8) . . . . ?
N2 B1 N1 C1 4.6(7) . . . . ?
Cl1 B1 N1 C1 121.2(5) . . . . ?
Cl2 B1 N1 C1 -111.6(6) . . . . ?
N2 B1 N1 C8 -169.1(6) . . . . ?
Cl1 B1 N1 C8 -52.4(8) . . . . ?
Cl2 B1 N1 C8 74.7(7) . . . . ?
C4 C5 N2 C20 -1.4(13) . . . . ?
C1 C5 N2 C20 -173.9(6) . . . . ?
C4 C5 N2 B1 176.6(8) . . . . ?
C1 C5 N2 B1 4.1(7) . . . . ?
C25 C20 N2 C5 -92.6(8) . . . . ?
C21 C20 N2 C5 87.9(9) . . . . ?
C25 C20 N2 B1 89.7(8) . . . . ?
C21 C20 N2 B1 -89.8(8) . . . . ?
N1 B1 N2 C5 -5.2(7) . . . . ?
Cl1 B1 N2 C5 -121.3(6) . . . . ?
Cl2 B1 N2 C5 111.4(6) . . . . ?
N1 B1 N2 C20 172.9(6) . . . . ?
Cl1 B1 N2 C20 56.7(8) . . . . ?
Cl2 B1 N2 C20 -70.6(7) . . . . ?
